data_2234687
loop_
_publ_author_name
'Fun, Hoong-Kun'
'Loh, Wan-Sin'
'Vijesh, A. M.'
'Isloor, Arun M.'
'Malladi, Shridhar'

_publ_section_title
;
 Diethyl
 4-[5-(4-chlorophenyl)-1<i>H</i>-pyrazol-4-yl]-2,6-dimethyl-1,4-dihydropyridine-3,5-dicarboxylate
;
_journal_coeditor_code IS5103
_journal_issue 5
_journal_name_full 'Acta Crystallographica Section E'
_journal_page_first o1289
_journal_page_last o1290
_journal_paper_doi 10.1107/S160053681201344X
_journal_volume 68
_journal_year 2012
_chemical_formula_iupac 'C22 H24 Cl N3 O4'
_chemical_formula_moiety 'C22 H24 Cl N3 O4'
_chemical_formula_sum 'C22 H24 Cl N3 O4'
_chemical_formula_weight 429.89
_chemical_name_systematic
;
Diethyl 4-[5-(4-chlorophenyl)-1<i>H</i>-pyrazol-4-yl]-2,6-dimethyl-1,4-
dihydropyridine-3,5-dicarboxylate
;
_space_group_IT_number 2
_symmetry_cell_setting triclinic
_symmetry_space_group_name_Hall '-P 1'
_symmetry_space_group_name_H-M 'P -1'
_atom_sites_solution_hydrogens geom
_atom_sites_solution_primary direct
_atom_sites_solution_secondary difmap
_audit_creation_method SHELXL-97
_cell_angle_alpha 90.4110(10)
_cell_angle_beta 97.2050(10)
_cell_angle_gamma 94.2100(10)
_cell_formula_units_Z 2
_cell_length_a 8.5210(5)
_cell_length_b 10.7809(6)
_cell_length_c 11.2707(7)
_cell_measurement_reflns_used 7118
_cell_measurement_temperature 100.0(10)
_cell_measurement_theta_max 32.59
_cell_measurement_theta_min 2.42
_cell_volume 1024.28(10)
_computing_cell_refinement 'SAINT (Bruker, 2009)'
_computing_data_collection 'APEX2 (Bruker, 2009)'
_computing_data_reduction 'SAINT (Bruker, 2009)'
_computing_molecular_graphics 'SHELXTL (Sheldrick, 2008)'
_computing_publication_material
;
SHELXTL (Sheldrick, 2008) and PLATON (Spek, 2009)
;
_computing_structure_refinement 'SHELXTL (Sheldrick, 2008)'
_computing_structure_solution 'SHELXTL (Sheldrick, 2008)'
_diffrn_ambient_temperature 100.00(10)
_diffrn_measured_fraction_theta_full 0.988
_diffrn_measured_fraction_theta_max 0.988
_diffrn_measurement_device_type
;
Bruker SMART APEXII DUO CCD area-detector
;
_diffrn_measurement_method '\f and \w scans'
_diffrn_radiation_monochromator graphite
_diffrn_radiation_source 'fine-focus sealed tube'
_diffrn_radiation_type MoK\a
_diffrn_radiation_wavelength 0.71073
_diffrn_reflns_av_R_equivalents 0.0266
_diffrn_reflns_av_sigmaI/netI 0.0301
_diffrn_reflns_limit_h_max 11
_diffrn_reflns_limit_h_min -11
_diffrn_reflns_limit_k_max 15
_diffrn_reflns_limit_k_min -15
_diffrn_reflns_limit_l_max 15
_diffrn_reflns_limit_l_min -15
_diffrn_reflns_number 17114
_diffrn_reflns_theta_full 30.00
_diffrn_reflns_theta_max 30.00
_diffrn_reflns_theta_min 1.82
_diffrn_standards_number 0
_exptl_absorpt_coefficient_mu 0.222
_exptl_absorpt_correction_T_max 0.9641
_exptl_absorpt_correction_T_min 0.9207
_exptl_absorpt_correction_type multi-scan
_exptl_absorpt_process_details '(<i>SADABS</i>; Bruker, 2009)'
_exptl_crystal_colour colourless
_exptl_crystal_density_diffrn 1.394
_exptl_crystal_density_method 'not measured'
_exptl_crystal_description block
_exptl_crystal_F_000 452
_exptl_crystal_size_max 0.38
_exptl_crystal_size_mid 0.18
_exptl_crystal_size_min 0.17
_refine_diff_density_max 0.438
_refine_diff_density_min -0.294
_refine_ls_extinction_method none
_refine_ls_goodness_of_fit_ref 1.043
_refine_ls_hydrogen_treatment mixed
_refine_ls_matrix_type full
_refine_ls_number_parameters 283
_refine_ls_number_reflns 5885
_refine_ls_number_restraints 0
_refine_ls_restrained_S_all 1.043
_refine_ls_R_factor_all 0.0457
_refine_ls_R_factor_gt 0.0382
_refine_ls_shift/su_max 0.001
_refine_ls_shift/su_mean 0.000
_refine_ls_structure_factor_coef Fsqd
_refine_ls_weighting_details 'calc w=1/[\s^2^(Fo^2^)+(0.0519P)^2^+0.4397P] where P=(Fo^2^+2Fc^2^)/3'
_refine_ls_weighting_scheme calc
_refine_ls_wR_factor_gt 0.1009
_refine_ls_wR_factor_ref 0.1073
_reflns_number_gt 5038
_reflns_number_total 5885
_reflns_threshold_expression I>2\s(I)
_cod_data_source_file is5103.cif
_cod_data_source_block I
_cod_database_code 2234687
_cod_database_fobs_code 2234687

loop_
_symmetry_equiv_pos_as_xyz
'x, y, z'
'-x, -y, -z'

loop_
_atom_site_type_symbol
_atom_site_label
_atom_site_fract_x
_atom_site_fract_y
_atom_site_fract_z
_atom_site_U_iso_or_equiv
_atom_site_adp_type
_atom_site_calc_flag
_atom_site_refinement_flags
_atom_site_occupancy
_atom_site_symmetry_multiplicity
Cl Cl1 0.40990(4) 0.46308(3) 0.70565(3) 0.02708(9) Uani d . 1 1
O O1 -0.04200(12) 0.49719(9) 0.17848(9) 0.0248(2) Uani d . 1 1
O O2 -0.23718(10) 0.49196(8) 0.02494(8) 0.01812(18) Uani d . 1 1
O O3 -0.12624(10) 0.84126(8) 0.44891(7) 0.01690(17) Uani d . 1 1
O O4 -0.34579(10) 0.94038(8) 0.39174(8) 0.01770(17) Uani d . 1 1
N N1 0.32527(12) 0.89803(9) 0.27948(9) 0.01440(19) Uani d . 1 1
N N2 0.26859(12) 0.96583(10) 0.18490(9) 0.01621(19) Uani d . 1 1
N N3 -0.24741(11) 0.87179(9) 0.03539(9) 0.01423(19) Uani d . 1 1
C C1 0.36646(14) 0.76773(12) 0.50778(10) 0.0169(2) Uani d . 1 1
H H1A 0.4078 0.8501 0.5120 0.020 Uiso calc R 1 1
C C2 0.41253(14) 0.68690(12) 0.59919(11) 0.0197(2) Uani d . 1 1
H H2A 0.4850 0.7149 0.6642 0.024 Uiso calc R 1 1
C C3 0.34984(14) 0.56477(12) 0.59271(11) 0.0192(2) Uani d . 1 1
C C4 0.24000(15) 0.52106(12) 0.49769(12) 0.0213(2) Uani d . 1 1
H H4A 0.1967 0.4392 0.4955 0.026 Uiso calc R 1 1
C C5 0.19539(14) 0.60170(12) 0.40547(11) 0.0184(2) Uani d . 1 1
H H5A 0.1232 0.5729 0.3406 0.022 Uiso calc R 1 1
C C6 0.25797(13) 0.72537(11) 0.40942(10) 0.0139(2) Uani d . 1 1
C C7 0.21629(13) 0.80907(10) 0.31024(10) 0.0126(2) Uani d . 1 1
C C8 0.11965(13) 0.91862(11) 0.15670(10) 0.0156(2) Uani d . 1 1
H H8A 0.0501 0.9477 0.0947 0.019 Uiso calc R 1 1
C C9 0.07844(13) 0.81976(10) 0.23091(10) 0.0127(2) Uani d . 1 1
C C10 -0.08660(12) 0.75561(10) 0.22759(9) 0.0122(2) Uani d . 1 1
H H10A -0.0865 0.6963 0.2931 0.015 Uiso calc R 1 1
C C11 -0.20389(13) 0.85225(10) 0.24478(10) 0.0127(2) Uani d . 1 1
C C12 -0.26584(12) 0.91545(10) 0.14796(10) 0.0129(2) Uani d . 1 1
C C13 -0.21330(13) 0.74984(11) 0.01598(10) 0.0144(2) Uani d . 1 1
C C14 -0.14542(13) 0.68669(10) 0.11005(10) 0.0132(2) Uani d . 1 1
C C15 -0.13184(13) 0.55150(11) 0.10873(10) 0.0156(2) Uani d . 1 1
C C16 -0.24515(15) 0.35748(11) 0.02645(11) 0.0192(2) Uani d . 1 1
H H16A -0.2669 0.3273 0.1041 0.023 Uiso calc R 1 1
H H16B -0.1459 0.3273 0.0090 0.023 Uiso calc R 1 1
C C17 -0.37844(15) 0.31492(12) -0.06902(12) 0.0209(2) Uani d . 1 1
H H17A -0.3932 0.2258 -0.0697 0.031 Uiso calc R 1 1
H H17B -0.3528 0.3425 -0.1456 0.031 Uiso calc R 1 1
H H17C -0.4743 0.3494 -0.0526 0.031 Uiso calc R 1 1
C C18 -0.23545(13) 0.88366(10) 0.36557(10) 0.0138(2) Uani d . 1 1
C C19 -0.14246(15) 0.86913(13) 0.57282(10) 0.0204(2) Uani d . 1 1
H H19A -0.2427 0.8322 0.5932 0.024 Uiso calc R 1 1
H H19B -0.1386 0.9583 0.5862 0.024 Uiso calc R 1 1
C C20 -0.00580(16) 0.81475(14) 0.64767(11) 0.0240(3) Uani d . 1 1
H H20A -0.0082 0.8352 0.7304 0.036 Uiso calc R 1 1
H H20B 0.0924 0.8484 0.6233 0.036 Uiso calc R 1 1
H H20C -0.0145 0.7260 0.6370 0.036 Uiso calc R 1 1
C C21 -0.25953(15) 0.70438(12) -0.11096(10) 0.0185(2) Uani d . 1 1
H H21A -0.1851 0.6476 -0.1315 0.028 Uiso calc R 1 1
H H21B -0.2592 0.7739 -0.1637 0.028 Uiso calc R 1 1
H H21C -0.3638 0.6626 -0.1187 0.028 Uiso calc R 1 1
C C22 -0.34816(14) 1.03355(11) 0.14701(11) 0.0170(2) Uani d . 1 1
H H22A -0.3285 1.0722 0.2250 0.026 Uiso calc R 1 1
H H22B -0.4602 1.0152 0.1260 0.026 Uiso calc R 1 1
H H22C -0.3086 1.0889 0.0895 0.026 Uiso calc R 1 1
H H1N1 0.424(2) 0.9115(16) 0.3055(16) 0.024(4) Uiso d . 1 1
H H1N3 -0.283(2) 0.9163(17) -0.0293(17) 0.028(4) Uiso d . 1 1

loop_
_atom_site_aniso_label
_atom_site_aniso_U_11
_atom_site_aniso_U_22
_atom_site_aniso_U_33
_atom_site_aniso_U_12
_atom_site_aniso_U_13
_atom_site_aniso_U_23
Cl1 0.02373(16) 0.03297(19) 0.02383(16) 0.00309(12) -0.00125(11) 0.01615(13)
O1 0.0259(5) 0.0178(4) 0.0280(5) 0.0062(4) -0.0099(4) -0.0029(4)
O2 0.0228(4) 0.0133(4) 0.0165(4) -0.0005(3) -0.0031(3) -0.0010(3)
O3 0.0169(4) 0.0239(4) 0.0101(4) 0.0046(3) 0.0008(3) -0.0005(3)
O4 0.0135(4) 0.0216(4) 0.0182(4) 0.0023(3) 0.0025(3) -0.0019(3)
N1 0.0114(4) 0.0169(5) 0.0144(4) 0.0002(3) -0.0002(3) 0.0025(3)
N2 0.0139(4) 0.0187(5) 0.0157(4) 0.0008(4) 0.0009(3) 0.0051(4)
N3 0.0151(4) 0.0149(5) 0.0123(4) 0.0010(3) 0.0002(3) 0.0033(3)
C1 0.0162(5) 0.0192(5) 0.0146(5) 0.0001(4) 0.0001(4) 0.0015(4)
C2 0.0170(5) 0.0265(6) 0.0145(5) -0.0001(4) -0.0020(4) 0.0033(4)
C3 0.0170(5) 0.0244(6) 0.0164(5) 0.0043(4) 0.0013(4) 0.0089(4)
C4 0.0204(6) 0.0190(6) 0.0230(6) -0.0005(4) -0.0023(4) 0.0058(5)
C5 0.0182(5) 0.0178(5) 0.0179(5) 0.0009(4) -0.0026(4) 0.0023(4)
C6 0.0129(5) 0.0173(5) 0.0117(5) 0.0029(4) 0.0014(4) 0.0019(4)
C7 0.0120(5) 0.0138(5) 0.0120(5) 0.0012(4) 0.0009(4) 0.0006(4)
C8 0.0132(5) 0.0183(5) 0.0148(5) 0.0010(4) 0.0002(4) 0.0038(4)
C9 0.0125(5) 0.0138(5) 0.0116(5) 0.0016(4) 0.0006(4) 0.0006(4)
C10 0.0119(4) 0.0132(5) 0.0112(4) 0.0006(4) 0.0004(3) 0.0008(4)
C11 0.0111(4) 0.0138(5) 0.0130(5) -0.0003(4) 0.0011(4) 0.0000(4)
C12 0.0100(4) 0.0137(5) 0.0146(5) -0.0007(4) 0.0007(4) 0.0009(4)
C13 0.0136(5) 0.0159(5) 0.0132(5) -0.0007(4) 0.0010(4) 0.0002(4)
C14 0.0127(5) 0.0139(5) 0.0127(5) 0.0000(4) 0.0008(4) -0.0006(4)
C15 0.0147(5) 0.0165(5) 0.0154(5) 0.0007(4) 0.0014(4) -0.0020(4)
C16 0.0239(6) 0.0130(5) 0.0197(5) 0.0011(4) -0.0017(4) -0.0010(4)
C17 0.0238(6) 0.0172(6) 0.0205(6) 0.0001(4) -0.0015(4) -0.0022(4)
C18 0.0125(5) 0.0144(5) 0.0137(5) -0.0016(4) 0.0005(4) 0.0003(4)
C19 0.0195(5) 0.0311(7) 0.0110(5) 0.0035(5) 0.0025(4) -0.0025(4)
C20 0.0230(6) 0.0344(7) 0.0138(5) 0.0035(5) -0.0013(4) -0.0006(5)
C21 0.0226(6) 0.0200(6) 0.0121(5) 0.0006(4) -0.0001(4) 0.0009(4)
C22 0.0161(5) 0.0163(5) 0.0187(5) 0.0035(4) 0.0009(4) 0.0033(4)

loop_
_atom_type_symbol
_atom_type_description
_atom_type_scat_dispersion_real
_atom_type_scat_dispersion_imag
_atom_type_scat_source
C C 0.0033 0.0016 'International Tables Vol C Tables 4.2.6.8 and 6.1.1.4'
H H 0.0000 0.0000 'International Tables Vol C Tables 4.2.6.8 and 6.1.1.4'
N N 0.0061 0.0033 'International Tables Vol C Tables 4.2.6.8 and 6.1.1.4'
O O 0.0106 0.0060 'International Tables Vol C Tables 4.2.6.8 and 6.1.1.4'
Cl Cl 0.1484 0.1585 'International Tables Vol C Tables 4.2.6.8 and 6.1.1.4'

loop_
_geom_angle_atom_site_label_1
_geom_angle_atom_site_label_2
_geom_angle_atom_site_label_3
_geom_angle
C15 O2 C16 116.30(9)
C18 O3 C19 116.69(9)
N2 N1 C7 112.89(9)
N2 N1 H1N1 116.7(12)
C7 N1 H1N1 130.0(12)
C8 N2 N1 104.07(9)
C12 N3 C13 121.59(9)
C12 N3 H1N3 118.7(11)
C13 N3 H1N3 117.8(11)
C2 C1 C6 120.24(11)
C2 C1 H1A 119.9
C6 C1 H1A 119.9
C3 C2 C1 119.54(11)
C3 C2 H2A 120.2
C1 C2 H2A 120.2
C2 C3 C4 121.43(11)
C2 C3 Cl1 119.55(9)
C4 C3 Cl1 119.01(10)
C3 C4 C5 118.96(12)
C3 C4 H4A 120.5
C5 C4 H4A 120.5
C4 C5 C6 120.71(11)
C4 C5 H5A 119.6
C6 C5 H5A 119.6
C5 C6 C1 119.10(10)
C5 C6 C7 120.83(10)
C1 C6 C7 120.03(10)
N1 C7 C9 106.36(9)
N1 C7 C6 120.39(10)
C9 C7 C6 133.25(10)
N2 C8 C9 112.86(10)
N2 C8 H8A 123.6
C9 C8 H8A 123.6
C7 C9 C8 103.82(10)
C7 C9 C10 131.02(10)
C8 C9 C10 124.80(10)
C9 C10 C11 109.34(9)
C9 C10 C14 113.54(9)
C11 C10 C14 107.27(8)
C9 C10 H10A 108.9
C11 C10 H10A 108.9
C14 C10 H10A 108.9
C12 C11 C18 121.40(10)
C12 C11 C10 118.82(10)
C18 C11 C10 119.51(9)
C11 C12 N3 118.42(10)
C11 C12 C22 127.72(10)
N3 C12 C22 113.79(9)
C14 C13 N3 118.15(10)
C14 C13 C21 128.07(11)
N3 C13 C21 113.78(10)
C13 C14 C15 123.77(10)
C13 C14 C10 119.60(10)
C15 C14 C10 116.55(9)
O1 C15 O2 122.63(11)
O1 C15 C14 124.73(11)
O2 C15 C14 112.54(10)
O2 C16 C17 105.52(10)
O2 C16 H16A 110.6
C17 C16 H16A 110.6
O2 C16 H16B 110.6
C17 C16 H16B 110.6
H16A C16 H16B 108.8
C16 C17 H17A 109.5
C16 C17 H17B 109.5
H17A C17 H17B 109.5
C16 C17 H17C 109.5
H17A C17 H17C 109.5
H17B C17 H17C 109.5
O4 C18 O3 122.26(10)
O4 C18 C11 126.36(10)
O3 C18 C11 111.38(9)
O3 C19 C20 106.57(10)
O3 C19 H19A 110.4
C20 C19 H19A 110.4
O3 C19 H19B 110.4
C20 C19 H19B 110.4
H19A C19 H19B 108.6
C19 C20 H20A 109.5
C19 C20 H20B 109.5
H20A C20 H20B 109.5
C19 C20 H20C 109.5
H20A C20 H20C 109.5
H20B C20 H20C 109.5
C13 C21 H21A 109.5
C13 C21 H21B 109.5
H21A C21 H21B 109.5
C13 C21 H21C 109.5
H21A C21 H21C 109.5
H21B C21 H21C 109.5
C12 C22 H22A 109.5
C12 C22 H22B 109.5
H22A C22 H22B 109.5
C12 C22 H22C 109.5
H22A C22 H22C 109.5
H22B C22 H22C 109.5

loop_
_geom_bond_atom_site_label_1
_geom_bond_atom_site_label_2
_geom_bond_distance
Cl1 C3 1.7387(12)
O1 C15 1.2117(14)
O2 C15 1.3430(14)
O2 C16 1.4467(14)
O3 C18 1.3440(13)
O3 C19 1.4519(14)
O4 C18 1.2233(14)
N1 N2 1.3556(13)
N1 C7 1.3628(15)
N1 H1N1 0.859(18)
N2 C8 1.3313(15)
N3 C12 1.3814(15)
N3 C13 1.3888(15)
N3 H1N3 0.909(19)
C1 C2 1.3915(16)
C1 C6 1.4021(15)
C1 H1A 0.9300
C2 C3 1.3819(19)
C2 H2A 0.9300
C3 C4 1.3862(17)
C4 C5 1.3940(16)
C4 H4A 0.9300
C5 C6 1.3974(17)
C5 H5A 0.9300
C6 C7 1.4670(15)
C7 C9 1.3965(14)
C8 C9 1.4108(16)
C8 H8A 0.9300
C9 C10 1.5169(15)
C10 C11 1.5233(15)
C10 C14 1.5241(15)
C10 H10A 0.9800
C11 C12 1.3611(15)
C11 C18 1.4625(15)
C12 C22 1.4977(16)
C13 C14 1.3552(15)
C13 C21 1.5042(16)
C14 C15 1.4707(16)
C16 C17 1.5060(17)
C16 H16A 0.9700
C16 H16B 0.9700
C17 H17A 0.9600
C17 H17B 0.9600
C17 H17C 0.9600
C19 C20 1.5075(18)
C19 H19A 0.9700
C19 H19B 0.9700
C20 H20A 0.9600
C20 H20B 0.9600
C20 H20C 0.9600
C21 H21A 0.9600
C21 H21B 0.9600
C21 H21C 0.9600
C22 H22A 0.9600
C22 H22B 0.9600
C22 H22C 0.9600

loop_
_geom_hbond_atom_site_label_D
_geom_hbond_atom_site_label_H
_geom_hbond_atom_site_label_A
_geom_hbond_site_symmetry_A
_geom_hbond_distance_DH
_geom_hbond_distance_HA
_geom_hbond_distance_DA
_geom_hbond_angle_DHA
_geom_hbond_publ_flag
N1 H1N1 O4 1_655 0.857(17) 2.078(17) 2.9291(14) 172.2(17) yes
N3 H1N3 N2 2_575 0.908(19) 2.184(19) 3.0427(14) 157.5(15) yes
C5 H5A O1 . 0.93 2.27 3.1988(16) 177 yes
C8 H8A N3 . 0.93 2.61 3.2546(15) 127 yes
C22 H22B N2 1_455 0.96 2.50 3.3741(16) 151 yes
C19 H19B Cg1 2_576 0.96 2.79 3.5562(14) 137 yes

loop_
_geom_torsion_atom_site_label_1
_geom_torsion_atom_site_label_2
_geom_torsion_atom_site_label_3
_geom_torsion_atom_site_label_4
_geom_torsion
C7 N1 N2 C8 0.62(13)
C6 C1 C2 C3 -0.41(19)
C1 C2 C3 C4 -0.9(2)
C1 C2 C3 Cl1 178.92(10)
C2 C3 C4 C5 1.7(2)
Cl1 C3 C4 C5 -178.15(10)
C3 C4 C5 C6 -1.14(19)
C4 C5 C6 C1 -0.12(18)
C4 C5 C6 C7 177.48(11)
C2 C1 C6 C5 0.91(18)
C2 C1 C6 C7 -176.72(11)
N2 N1 C7 C9 -0.39(13)
N2 N1 C7 C6 178.92(10)
C5 C6 C7 N1 -145.13(11)
C1 C6 C7 N1 32.45(16)
C5 C6 C7 C9 33.95(19)
C1 C6 C7 C9 -148.47(13)
N1 N2 C8 C9 -0.62(13)
N1 C7 C9 C8 0.00(12)
C6 C7 C9 C8 -179.18(12)
N1 C7 C9 C10 -173.26(11)
C6 C7 C9 C10 7.6(2)
N2 C8 C9 C7 0.40(13)
N2 C8 C9 C10 174.21(10)
C7 C9 C10 C11 116.66(13)
C8 C9 C10 C11 -55.36(14)
C7 C9 C10 C14 -123.60(12)
C8 C9 C10 C14 64.38(14)
C9 C10 C11 C12 84.14(12)
C14 C10 C11 C12 -39.39(13)
C9 C10 C11 C18 -89.94(12)
C14 C10 C11 C18 146.53(10)
C18 C11 C12 N3 -172.34(10)
C10 C11 C12 N3 13.70(15)
C18 C11 C12 C22 10.73(18)
C10 C11 C12 C22 -163.24(11)
C13 N3 C12 C11 19.94(16)
C13 N3 C12 C22 -162.71(10)
C12 N3 C13 C14 -22.38(16)
C12 N3 C13 C21 157.22(10)
N3 C13 C14 C15 167.42(10)
C21 C13 C14 C15 -12.11(19)
N3 C13 C14 C10 -9.08(16)
C21 C13 C14 C10 171.38(11)
C9 C10 C14 C13 -83.80(13)
C11 C10 C14 C13 37.11(14)
C9 C10 C14 C15 99.45(12)
C11 C10 C14 C15 -139.64(10)
C16 O2 C15 O1 3.64(18)
C16 O2 C15 C14 -172.93(10)
C13 C14 C15 O1 162.09(13)
C10 C14 C15 O1 -21.31(17)
C13 C14 C15 O2 -21.42(16)
C10 C14 C15 O2 155.18(10)
C15 O2 C16 C17 176.01(10)
C19 O3 C18 O4 -1.74(17)
C19 O3 C18 C11 178.61(10)
C12 C11 C18 O4 20.74(18)
C10 C11 C18 O4 -165.33(11)
C12 C11 C18 O3 -159.62(10)
C10 C11 C18 O3 14.30(14)
C18 O3 C19 C20 -178.84(11)

loop_
_cod_related_entry_id
_cod_related_entry_database
_cod_related_entry_code
1 ChemSpider 28485955
